data_4106437
loop_
_publ_author_name
'Edwin C. Constable'
'Guoqi Zhang'
'Daniel H\"aussinger'
'Catherine E. Housecroft'
'Jennifer A. Zampese'

_publ_section_title
;
 Metallohosts with a Heart of Carbon
;
_journal_name_full 'Journal of the American Chemical Society'
_journal_page_first 10776
_journal_page_last 10779
_journal_paper_doi 10.1021/ja204888w
_journal_volume 133
_journal_year 2011
_chemical_formula_moiety '2(C60 H51 N3 Ni3 O6 S3), C H2 Cl2'
_chemical_formula_sum 'C121 H104 Cl2 N6 Ni6 O12 S6'
_chemical_formula_weight 2449.62
_chemical_name_systematic
; 
 ? 
;
_space_group_IT_number 148
_symmetry_cell_setting rhombohedral
_symmetry_space_group_name_Hall '-R 3'
_symmetry_space_group_name_H-M 'R -3 :H'
_atom_sites_solution_hydrogens geom
_atom_sites_solution_primary direct
_atom_sites_solution_secondary difmap
_audit_creation_method SHELXL-97
_cell_angle_alpha 90.00
_cell_angle_beta 90.00
_cell_angle_gamma 120.00
_cell_formula_units_Z 3
_cell_length_a 20.479(3)
_cell_length_b 20.479(3)
_cell_length_c 21.481(4)
_cell_measurement_reflns_used 4445
_cell_measurement_temperature 173(2)
_cell_measurement_theta_max 57.12
_cell_measurement_theta_min 3.88
_cell_volume 7802(2)
_computing_cell_refinement 'Stoe IPDS'
_computing_data_collection 'Stoe IPDS'
_computing_data_reduction 'Stoe IPDS'
_computing_molecular_graphics 'Bruker SHELXTL'
_computing_publication_material 'Bruker SHELXTL'
_computing_structure_refinement 'SHELXL-97 (Sheldrick, 1997)'
_computing_structure_solution 'SHELXS-97 (Sheldrick, 1990)'
_diffrn_ambient_temperature 173(2)
_diffrn_measured_fraction_theta_full 0.999
_diffrn_measured_fraction_theta_max 0.999
_diffrn_measurement_device_type 'Stoe IPDS'
_diffrn_measurement_method '\w scans'
_diffrn_radiation_monochromator graphite
_diffrn_radiation_source 'fine-focus sealed tube'
_diffrn_radiation_type MoK\a
_diffrn_radiation_wavelength 0.71073
_diffrn_reflns_av_R_equivalents 0.1443
_diffrn_reflns_av_sigmaI/netI 0.0443
_diffrn_reflns_limit_h_max 24
_diffrn_reflns_limit_h_min -24
_diffrn_reflns_limit_k_max 24
_diffrn_reflns_limit_k_min -24
_diffrn_reflns_limit_l_max 25
_diffrn_reflns_limit_l_min -24
_diffrn_reflns_number 39038
_diffrn_reflns_theta_full 25.05
_diffrn_reflns_theta_max 25.05
_diffrn_reflns_theta_min 1.99
_exptl_absorpt_coefficient_mu 1.305
_exptl_absorpt_correction_T_max 0.9258
_exptl_absorpt_correction_T_min 0.8698
_exptl_absorpt_correction_type multi-scan
_exptl_absorpt_process_details '(Blessing 1951)'
_exptl_crystal_colour black
_exptl_crystal_density_diffrn 1.564
_exptl_crystal_description block
_exptl_crystal_F_000 3798
_exptl_crystal_size_max 0.11
_exptl_crystal_size_mid 0.11
_exptl_crystal_size_min 0.06
_refine_diff_density_max 0.437
_refine_diff_density_min -0.465
_refine_diff_density_rms 0.074
_refine_ls_extinction_method none
_refine_ls_goodness_of_fit_ref 1.156
_refine_ls_hydrogen_treatment mixed
_refine_ls_matrix_type full
_refine_ls_number_parameters 259
_refine_ls_number_reflns 3078
_refine_ls_number_restraints 13
_refine_ls_restrained_S_all 1.154
_refine_ls_R_factor_all 0.0579
_refine_ls_R_factor_gt 0.0492
_refine_ls_shift/su_max 0.002
_refine_ls_shift/su_mean 0.000
_refine_ls_structure_factor_coef Fsqd
_refine_ls_weighting_details 'calc w=1/[\s^2^(Fo^2^)+(0.0428P)^2^+24.5143P] where P=(Fo^2^+2Fc^2^)/3'
_refine_ls_weighting_scheme calc
_refine_ls_wR_factor_gt 0.1090
_refine_ls_wR_factor_ref 0.1129
_reflns_number_gt 2696
_reflns_number_total 3078
_reflns_threshold_expression >2sigma(I)
_cod_data_source_file ja204888w_si_001_5.cif
_cod_data_source_block gq263
_cod_original_sg_symbol_Hall -R3
_cod_original_sg_symbol_H-M 'R -3'
_cod_database_code 4106437

loop_
_symmetry_equiv_pos_as_xyz
'x, y, z'
'-y, x-y, z'
'-x+y, -x, z'
'x+2/3, y+1/3, z+1/3'
'-y+2/3, x-y+1/3, z+1/3'
'-x+y+2/3, -x+1/3, z+1/3'
'x+1/3, y+2/3, z+2/3'
'-y+1/3, x-y+2/3, z+2/3'
'-x+y+1/3, -x+2/3, z+2/3'
'-x, -y, -z'
'y, -x+y, -z'
'x-y, x, -z'
'-x+2/3, -y+1/3, -z+1/3'
'y+2/3, -x+y+1/3, -z+1/3'
'x-y+2/3, x+1/3, -z+1/3'
'-x+1/3, -y+2/3, -z+2/3'
'y+1/3, -x+y+2/3, -z+2/3'
'x-y+1/3, x+2/3, -z+2/3'

loop_
_atom_site_label
_atom_site_type_symbol
_atom_site_fract_x
_atom_site_fract_y
_atom_site_fract_z
_atom_site_U_iso_or_equiv
_atom_site_adp_type
_atom_site_occupancy
_atom_site_symmetry_multiplicity
_atom_site_calc_flag
_atom_site_refinement_flags
Ni1 Ni 0.90995(2) 0.89141(2) 0.16606(2) 0.03207(16) Uani 1 1 d .
S1 S 0.90662(5) 0.98318(5) 0.21528(4) 0.0353(2) Uani 1 1 d .
N1 N 0.82373(16) 0.87342(16) 0.12047(15) 0.0390(7) Uani 1 1 d .
O1 O 0.90574(13) 0.80340(13) 0.13951(12) 0.0359(6) Uani 1 1 d .
O2 O 0.92464(14) 0.68798(13) 0.11963(12) 0.0379(6) Uani 1 1 d .
C1 C 0.8103(2) 0.9564(2) 0.1935(2) 0.0450(9) Uani 1 1 d .
H1A H 0.7743 0.9173 0.2224 0.054 Uiso 1 1 calc R
H1B H 0.8034 1.0008 0.1963 0.054 Uiso 1 1 calc R
C2 C 0.7955(2) 0.9267(2) 0.1289(2) 0.0463(10) Uani 1 1 d .
H2A H 0.7406 0.9007 0.1204 0.056 Uiso 1 1 calc R
H2B H 0.8209 0.9690 0.0991 0.056 Uiso 1 1 calc R
C3 C 0.7910(2) 0.8217(2) 0.07868(19) 0.0418(9) Uani 1 1 d .
H3A H 0.7516 0.8222 0.0557 0.050 Uiso 1 1 calc R
C4 C 0.8079(2) 0.7639(2) 0.06349(18) 0.0393(8) Uani 1 1 d .
C5 C 0.86281(18) 0.75579(19) 0.09732(16) 0.0336(7) Uani 1 1 d .
C6 C 0.87023(18) 0.6920(2) 0.08465(16) 0.0344(7) Uani 1 1 d .
C7 C 0.8261(2) 0.6396(2) 0.04043(18) 0.0416(8) Uani 1 1 d .
H7A H 0.8314 0.5967 0.0331 0.050 Uiso 1 1 calc R
C8 C 0.7732(2) 0.6496(2) 0.00607(19) 0.0468(9) Uani 1 1 d .
H8A H 0.7434 0.6141 -0.0249 0.056 Uiso 1 1 calc R
C9 C 0.7649(2) 0.7105(2) 0.01743(19) 0.0452(9) Uani 1 1 d .
H9A H 0.7294 0.7171 -0.0062 0.054 Uiso 1 1 calc R
C10 C 0.9338(2) 0.62439(19) 0.10878(18) 0.0375(8) Uani 1 1 d .
H10A H 0.9428 0.6212 0.0639 0.045 Uiso 1 1 calc R
H10B H 0.8870 0.5778 0.1206 0.045 Uiso 1 1 calc R
C11 C 0.9986(2) 0.63002(19) 0.14550(18) 0.0377(8) Uani 1 1 d .
C12 C 1.0304(2) 0.5862(2) 0.1252(2) 0.0458(9) Uani 1 1 d .
H12A H 1.0119 0.5570 0.0884 0.055 Uiso 1 1 calc R
C13 C 1.0873(2) 0.5854(2) 0.1580(2) 0.0497(10) Uani 1 1 d .
H13A H 1.1073 0.5549 0.1440 0.060 Uiso 1 1 calc R
C14 C 1.1165(2) 0.6290(2) 0.21177(19) 0.0400(8) Uani 1 1 d .
C15 C 1.1768(2) 0.6303(2) 0.2462(2) 0.0517(10) Uani 1 1 d .
H15A H 1.1969 0.5995 0.2333 0.062 Uiso 1 1 calc R
C16 C 1.2056(2) 0.6749(3) 0.2970(2) 0.0550(11) Uani 1 1 d .
H16A H 1.2462 0.6760 0.3193 0.066 Uiso 1 1 calc R
C17 C 1.1753(2) 0.7193(3) 0.31636(19) 0.0514(10) Uani 1 1 d .
H17A H 1.1960 0.7506 0.3519 0.062 Uiso 1 1 calc R
C18 C 1.1163(2) 0.7188(2) 0.28530(19) 0.0481(9) Uani 1 1 d .
H18A H 1.0963 0.7491 0.2997 0.058 Uiso 1 1 calc R
C19 C 1.0857(2) 0.6734(2) 0.23221(18) 0.0396(8) Uani 1 1 d .
C20 C 1.0253(2) 0.6719(2) 0.19764(18) 0.0392(8) Uani 1 1 d .
H20A H 1.0037 0.7009 0.2116 0.047 Uiso 1 1 calc R
Cl1 Cl 0.9184(10) 0.945(3) -0.0118(11) 0.077(6) Uani 0.17 1 d PD
Cl2 Cl 1.0752(15) 1.020(3) -0.0005(13) 0.084(5) Uani 0.17 1 d PD
C100 C 1.009(3) 1.0369(19) -0.0253(15) 0.062(8) Uani 0.17 1 d PDU
H10C H 1.008(4) 1.077(2) -0.003(3) 0.075 Uiso 0.17 1 d PD
H10D H 1.014(2) 1.050(3) -0.069(2) 0.075 Uiso 0.17 1 d PD

loop_
_atom_site_aniso_label
_atom_site_aniso_U_11
_atom_site_aniso_U_22
_atom_site_aniso_U_33
_atom_site_aniso_U_23
_atom_site_aniso_U_13
_atom_site_aniso_U_12
Ni1 0.0282(2) 0.0283(2) 0.0383(3) 0.00467(18) -0.00168(18) 0.01312(19)
S1 0.0360(5) 0.0359(5) 0.0358(5) 0.0070(4) 0.0069(4) 0.0193(4)
N1 0.0291(15) 0.0313(15) 0.0524(19) 0.0082(14) -0.0042(14) 0.0120(13)
O1 0.0295(12) 0.0293(12) 0.0465(15) 0.0011(10) -0.0073(11) 0.0129(10)
O2 0.0384(13) 0.0320(12) 0.0451(14) -0.0008(11) -0.0056(11) 0.0191(11)
C1 0.0327(19) 0.043(2) 0.062(3) 0.0188(18) 0.0146(17) 0.0208(17)
C2 0.0350(19) 0.0335(19) 0.069(3) 0.0075(18) -0.0070(18) 0.0158(16)
C3 0.0289(18) 0.0356(19) 0.055(2) 0.0069(17) -0.0081(16) 0.0121(15)
C4 0.0318(18) 0.0361(19) 0.044(2) 0.0051(16) -0.0038(15) 0.0128(15)
C5 0.0247(16) 0.0300(17) 0.0376(19) 0.0058(14) -0.0001(14) 0.0073(14)
C6 0.0271(16) 0.0361(18) 0.0344(18) 0.0057(15) -0.0003(14) 0.0117(14)
C7 0.040(2) 0.0380(19) 0.044(2) -0.0012(16) -0.0003(16) 0.0168(17)
C8 0.041(2) 0.049(2) 0.043(2) -0.0078(17) -0.0086(17) 0.0164(18)
C9 0.037(2) 0.047(2) 0.046(2) 0.0006(18) -0.0107(17) 0.0178(18)
C10 0.0389(19) 0.0275(17) 0.044(2) 0.0018(15) -0.0003(16) 0.0147(15)
C11 0.0340(18) 0.0269(17) 0.047(2) 0.0084(15) 0.0024(16) 0.0114(15)
C12 0.047(2) 0.039(2) 0.051(2) -0.0076(17) -0.0045(18) 0.0209(18)
C13 0.049(2) 0.044(2) 0.063(3) -0.0110(19) -0.009(2) 0.0286(19)
C14 0.0382(19) 0.0337(19) 0.046(2) 0.0016(16) 0.0014(16) 0.0168(16)
C15 0.050(2) 0.049(2) 0.057(3) -0.001(2) -0.005(2) 0.026(2)
C16 0.046(2) 0.060(3) 0.052(3) 0.005(2) -0.0066(19) 0.021(2)
C17 0.051(2) 0.056(2) 0.039(2) -0.0021(19) -0.0069(18) 0.021(2)
C18 0.056(2) 0.045(2) 0.043(2) -0.0007(18) 0.0029(19) 0.025(2)
C19 0.041(2) 0.0290(17) 0.041(2) 0.0060(15) 0.0073(16) 0.0120(15)
C20 0.0392(19) 0.0317(18) 0.046(2) 0.0063(16) 0.0036(16) 0.0173(16)
Cl1 0.032(8) 0.077(15) 0.065(9) 0.002(10) -0.012(5) -0.015(8)
Cl2 0.057(11) 0.095(19) 0.083(10) -0.017(10) 0.004(8) 0.024(16)
C100 0.042(16) 0.09(2) 0.063(16) 0.011(14) -0.002(17) 0.04(2)

loop_
_atom_type_symbol
_atom_type_description
_atom_type_scat_dispersion_real
_atom_type_scat_dispersion_imag
_atom_type_scat_source
C C 0.0033 0.0016 'International Tables Vol C Tables 4.2.6.8 and 6.1.1.4'
H H 0.0000 0.0000 'International Tables Vol C Tables 4.2.6.8 and 6.1.1.4'
N N 0.0061 0.0033 'International Tables Vol C Tables 4.2.6.8 and 6.1.1.4'
O O 0.0106 0.0060 'International Tables Vol C Tables 4.2.6.8 and 6.1.1.4'
S S 0.1246 0.1234 'International Tables Vol C Tables 4.2.6.8 and 6.1.1.4'
Ni Ni 0.3393 1.1124 'International Tables Vol C Tables 4.2.6.8 and 6.1.1.4'
Cl Cl 0.1484 0.1585 'International Tables Vol C Tables 4.2.6.8 and 6.1.1.4'

loop_
_geom_angle_atom_site_label_1
_geom_angle_atom_site_label_2
_geom_angle_atom_site_label_3
_geom_angle
_geom_angle_site_symmetry_1
_geom_angle_site_symmetry_3
O1 Ni1 N1 93.81(12) . .
O1 Ni1 S1 168.38(8) . .
N1 Ni1 S1 89.46(10) . .
O1 Ni1 S1 89.63(8) . 2_765
N1 Ni1 S1 174.45(9) . 2_765
S1 Ni1 S1 88.02(5) . 2_765
C1 S1 Ni1 96.39(14) . .
C1 S1 Ni1 106.55(13) . 3_675
Ni1 S1 Ni1 108.36(4) . 3_675
C3 N1 C2 117.1(3) . .
C3 N1 Ni1 124.9(3) . .
C2 N1 Ni1 117.7(2) . .
C5 O1 Ni1 129.1(2) . .
C6 O2 C10 116.4(3) . .
C2 C1 S1 109.4(3) . .
C2 C1 H1A 109.8 . .
S1 C1 H1A 109.8 . .
C2 C1 H1B 109.8 . .
S1 C1 H1B 109.8 . .
H1A C1 H1B 108.2 . .
N1 C2 C1 109.9(3) . .
N1 C2 H2A 109.7 . .
C1 C2 H2A 109.7 . .
N1 C2 H2B 109.7 . .
C1 C2 H2B 109.7 . .
H2A C2 H2B 108.2 . .
N1 C3 C4 126.7(3) . .
N1 C3 H3A 116.6 . .
C4 C3 H3A 116.6 . .
C9 C4 C5 119.6(3) . .
C9 C4 C3 119.1(3) . .
C5 C4 C3 121.0(3) . .
O1 C5 C6 118.8(3) . .
O1 C5 C4 123.3(3) . .
C6 C5 C4 117.9(3) . .
C7 C6 O2 124.3(3) . .
C7 C6 C5 121.3(3) . .
O2 C6 C5 114.4(3) . .
C6 C7 C8 120.0(4) . .
C6 C7 H7A 120.0 . .
C8 C7 H7A 120.0 . .
C9 C8 C7 119.8(4) . .
C9 C8 H8A 120.1 . .
C7 C8 H8A 120.1 . .
C8 C9 C4 121.3(4) . .
C8 C9 H9A 119.3 . .
C4 C9 H9A 119.3 . .
O2 C10 C11 111.1(3) . .
O2 C10 H10A 109.4 . .
C11 C10 H10A 109.4 . .
O2 C10 H10B 109.4 . .
C11 C10 H10B 109.4 . .
H10A C10 H10B 108.0 . .
C20 C11 C12 119.3(3) . .
C20 C11 C10 123.3(3) . .
C12 C11 C10 117.4(3) . .
C13 C12 C11 121.0(4) . .
C13 C12 H12A 119.5 . .
C11 C12 H12A 119.5 . .
C12 C13 C14 120.7(4) . .
C12 C13 H13A 119.7 . .
C14 C13 H13A 119.7 . .
C13 C14 C19 118.9(4) . .
C13 C14 C15 121.8(4) . .
C19 C14 C15 119.3(4) . .
C16 C15 C14 120.6(4) . .
C16 C15 H15A 119.7 . .
C14 C15 H15A 119.7 . .
C15 C16 C17 119.6(4) . .
C15 C16 H16A 120.2 . .
C17 C16 H16A 120.2 . .
C18 C17 C16 121.7(4) . .
C18 C17 H17A 119.1 . .
C16 C17 H17A 119.1 . .
C17 C18 C19 119.8(4) . .
C17 C18 H18A 120.1 . .
C19 C18 H18A 120.1 . .
C18 C19 C14 118.9(4) . .
C18 C19 C20 122.1(4) . .
C14 C19 C20 119.0(3) . .
C11 C20 C19 121.1(3) . .
C11 C20 H20A 119.4 . .
C19 C20 H20A 119.4 . .
Cl2 Cl1 C100 83(3) 10_775 2_765
Cl2 Cl1 Cl2 122(4) 10_775 3_675
C100 Cl1 Cl2 71(4) 2_765 3_675
C100 Cl1 C100 61(3) 2_765 12_655
Cl2 Cl1 C100 84(2) 3_675 12_655
C100 Cl1 Cl1 74(2) 2_765 11_565
Cl2 Cl1 Cl1 117(2) 3_675 11_565
Cl2 Cl1 Cl1 115(3) 10_775 12_655
C100 Cl1 Cl1 67(3) 2_765 12_655
C100 Cl1 Cl1 77.6(16) 12_655 12_655
Cl1 Cl1 Cl1 110.0(16) 11_565 12_655
Cl2 Cl1 C100 84(3) 10_775 10_775
C100 Cl1 C100 55(4) 2_765 10_775
C100 Cl1 C100 46(2) 12_655 10_775
Cl1 Cl1 C100 78.5(14) 11_565 10_775
Cl2 Cl1 C100 57(3) 10_775 .
Cl2 Cl1 C100 89(2) 3_675 .
Cl1 Cl1 C100 48.6(12) 11_565 .
Cl1 Cl1 C100 83.1(9) 12_655 .
C100 Cl1 C100 59.9(16) 10_775 .
C100 Cl1 Cl2 56(3) 2_765 2_765
Cl2 Cl1 Cl2 109(3) 3_675 2_765
Cl1 Cl1 Cl2 101.7(7) 12_655 2_765
C100 Cl1 Cl2 71.4(12) 10_775 2_765
Cl2 Cl1 C100 89(3) 10_775 3_675
Cl2 Cl1 C100 55(2) 3_675 3_675
C100 Cl1 C100 59.0(18) 12_655 3_675
Cl1 Cl1 C100 80.2(12) 11_565 3_675
Cl1 Cl1 C100 50.9(11) 12_655 3_675
Cl2 Cl1 C100 63.2(12) 2_765 3_675
Cl2 Cl1 Cl2 105(3) 10_775 11_565
C100 Cl1 Cl2 45(3) 2_765 11_565
C100 Cl1 Cl2 68.1(12) 12_655 11_565
Cl1 Cl1 Cl2 98.1(10) 11_565 11_565
C100 Cl1 Cl2 62.6(10) . 11_565
Cl2 Cl1 Cl2 85.3(13) 2_765 11_565
Cl1 Cl2 Cl1 164(4) 10_775 2_765
Cl1 Cl2 C100 116(5) 10_775 3_675
Cl1 Cl2 C100 53(2) 2_765 3_675
Cl1 Cl2 C100 55(2) 10_775 11_565
Cl1 Cl2 C100 110(3) 2_765 11_565
C100 Cl2 C100 78(4) 3_675 11_565
Cl1 Cl2 Cl2 137(2) 2_765 12_655
C100 Cl2 Cl2 84(3) 3_675 12_655
C100 Cl2 Cl2 46(2) 11_565 12_655
Cl1 Cl2 Cl2 139(3) 10_775 11_565
C100 Cl2 Cl2 48(2) 3_675 11_565
C100 Cl2 Cl2 85(2) 11_565 11_565
Cl2 Cl2 Cl2 119.98(14) 12_655 11_565
Cl1 Cl2 C100 101(3) 10_775 10_775
Cl1 Cl2 C100 63.0(17) 2_765 10_775
C100 Cl2 C100 52(3) 3_675 10_775
C100 Cl2 C100 47(3) 11_565 10_775
Cl2 Cl2 C100 86.6(13) 12_655 10_775
Cl1 Cl2 C100 71(3) 10_775 .
Cl1 Cl2 C100 99(3) 2_765 .
C100 Cl2 C100 46(3) 3_675 .
C100 Cl2 C100 51(4) 11_565 .
Cl2 Cl2 C100 86.5(17) 11_565 .
C100 Cl2 C100 65(2) 10_775 .
Cl1 Cl2 Cl1 46(3) 10_775 3_675
Cl1 Cl2 Cl1 124(3) 2_765 3_675
C100 Cl2 Cl1 71(3) 3_675 3_675
C100 Cl2 Cl1 46(2) 11_565 3_675
Cl2 Cl2 Cl1 109.0(11) 11_565 3_675
C100 Cl2 Cl1 79.2(19) 10_775 3_675
Cl1 Cl2 C100 101(3) 10_775 2_765
Cl1 Cl2 C100 66(2) 2_765 2_765
C100 Cl2 C100 58(3) 11_565 2_765
Cl2 Cl2 C100 71.3(11) 12_655 2_765
Cl2 Cl2 C100 51.6(12) 11_565 2_765
Cl1 Cl2 C100 58.7(16) 3_675 2_765
Cl1 Cl2 C100 72(3) 10_775 12_655
Cl1 Cl2 C100 93(2) 2_765 12_655
C100 Cl2 C100 57(3) 3_675 12_655
Cl2 Cl2 C100 52.1(13) 12_655 12_655
Cl2 Cl2 C100 69.9(11) 11_565 12_655
Cl1 Cl2 C100 45.4(14) 3_675 12_655
Cl1 Cl2 Cl1 123(3) 10_775 12_655
C100 Cl2 Cl1 45(2) 3_675 12_655
C100 Cl2 Cl1 68(2) 11_565 12_655
Cl2 Cl2 Cl1 104.5(7) 12_655 12_655
C100 Cl2 Cl1 74.5(16) . 12_655
Cl1 Cl2 Cl1 94.7(13) 3_675 12_655
C100 Cl2 Cl1 53.6(13) 12_655 12_655
Cl1 C100 Cl2 56(3) 3_675 2_765
Cl2 C100 Cl2 85(3) 2_765 12_655
Cl1 C100 C100 152(5) 3_675 2_765
Cl2 C100 C100 98(5) 2_765 2_765
Cl2 C100 C100 140(3) 12_655 2_765
Cl1 C100 C100 136(5) 3_675 3_675
Cl2 C100 C100 142(3) 2_765 3_675
Cl2 C100 C100 94(4) 12_655 3_675
C100 C100 C100 60.000(5) 2_765 3_675
Cl1 C100 C100 92(5) 3_675 12_655
Cl2 C100 C100 52(3) 2_765 12_655
Cl2 C100 C100 90(4) 12_655 12_655
C100 C100 C100 62.5(17) 2_765 12_655
C100 C100 C100 90.000(5) 3_675 12_655
Cl1 C100 C100 83(4) 3_675 11_565
Cl2 C100 C100 90(4) 2_765 11_565
Cl2 C100 C100 50(3) 12_655 11_565
C100 C100 C100 90.000(13) 2_765 11_565
C100 C100 C100 62.5(17) 3_675 11_565
C100 C100 C100 55(3) 12_655 11_565
Cl1 C100 Cl1 81(3) 3_675 11_565
Cl2 C100 Cl1 103(3) 12_655 11_565
C100 C100 Cl1 72(4) 2_765 11_565
C100 C100 Cl1 121(3) 3_675 11_565
C100 C100 Cl1 87(3) 11_565 11_565
Cl1 C100 Cl1 74(3) 3_675 10_775
Cl2 C100 Cl1 109(3) 2_765 10_775
C100 C100 Cl1 113(3) 2_765 10_775
C100 C100 Cl1 62(3) 3_675 10_775
C100 C100 Cl1 87(3) 12_655 10_775
Cl1 C100 Cl1 116(3) 11_565 10_775
Cl1 C100 Cl2 113(4) 3_675 10_775
Cl2 C100 Cl2 58(2) 2_765 10_775
Cl2 C100 Cl2 127(4) 12_655 10_775
C100 C100 Cl2 95(3) 3_675 10_775
C100 C100 Cl2 90(3) 11_565 10_775
Cl1 C100 Cl2 123(2) 10_775 10_775
Cl1 C100 Cl2 99(3) 3_675 .
Cl2 C100 Cl2 128(3) 2_765 .
Cl2 C100 Cl2 56.6(16) 12_655 .
C100 C100 Cl2 92(2) 2_765 .
C100 C100 Cl2 90(2) 12_655 .
Cl1 C100 Cl2 125(2) 11_565 .
Cl2 C100 Cl2 115(2) 10_775 .
Cl1 C100 C100 121(4) 3_675 10_775
Cl2 C100 C100 95(3) 2_765 10_775
Cl2 C100 C100 92(3) 12_655 10_775
C100 C100 C100 47.3(16) 2_765 10_775
C100 C100 C100 47.3(16) 3_675 10_775
Cl1 C100 C100 76(3) 11_565 10_775
Cl1 C100 C100 69(2) 10_775 10_775
Cl2 C100 C100 58(2) 10_775 10_775
Cl2 C100 C100 57.0(19) . 10_775
Cl2 C100 H10C 59(3) 12_655 .
C100 C100 H10C 128(5) 2_765 .
C100 C100 H10C 146(4) 3_675 .
C100 C100 H10C 73(3) 12_655 .
C100 C100 H10C 84(4) 11_565 .
Cl1 C100 H10C 57(2) 11_565 .
Cl1 C100 H10C 88(3) 10_775 .
Cl2 C100 H10C 89(3) 10_775 .
Cl2 C100 H10C 112(3) . .
C100 C100 H10C 110(3) 10_775 .
Cl1 C100 H10D 96(5) 3_675 .
Cl2 C100 H10D 116(5) 2_765 .
Cl2 C100 H10D 112(6) 12_655 .
C100 C100 H10D 103(3) 2_765 .
C100 C100 H10D 100(3) 3_675 .
C100 C100 H10D 155(4) 12_655 .
C100 C100 H10D 149(4) 11_565 .
Cl1 C100 H10D 123(4) 11_565 .
Cl1 C100 H10D 118(4) 10_775 .
Cl2 C100 H10D 118(3) 10_775 .
Cl2 C100 H10D 112(3) . .
C100 C100 H10D 142(3) 10_775 .
H10C C100 H10D 108(3) . .

loop_
_geom_bond_atom_site_label_1
_geom_bond_atom_site_label_2
_geom_bond_distance
_geom_bond_site_symmetry_2
Ni1 O1 1.851(2) .
Ni1 N1 1.887(3) .
Ni1 S1 2.1870(10) .
Ni1 S1 2.2141(10) 2_765
S1 C1 1.824(4) .
S1 Ni1 2.2141(10) 3_675
N1 C3 1.291(5) .
N1 C2 1.480(5) .
O1 C5 1.299(4) .
O2 C6 1.380(4) .
O2 C10 1.425(4) .
C1 C2 1.485(6) .
C1 H1A 0.9900 .
C1 H1B 0.9900 .
C2 H2A 0.9900 .
C2 H2B 0.9900 .
C3 C4 1.427(5) .
C3 H3A 0.9500 .
C4 C9 1.410(5) .
C4 C5 1.417(5) .
C5 C6 1.416(5) .
C6 C7 1.379(5) .
C7 C8 1.409(6) .
C7 H7A 0.9500 .
C8 C9 1.362(6) .
C8 H8A 0.9500 .
C9 H9A 0.9500 .
C10 C11 1.497(5) .
C10 H10A 0.9900 .
C10 H10B 0.9900 .
C11 C20 1.349(6) .
C11 C12 1.415(5) .
C12 C13 1.370(6) .
C12 H12A 0.9500 .
C13 C14 1.398(6) .
C13 H13A 0.9500 .
C14 C19 1.411(5) .
C14 C15 1.429(6) .
C15 C16 1.354(6) .
C15 H15A 0.9500 .
C16 C17 1.396(7) .
C16 H16A 0.9500 .
C17 C18 1.377(6) .
C17 H17A 0.9500 .
C18 C19 1.405(6) .
C18 H18A 0.9500 .
C19 C20 1.429(5) .
C20 H20A 0.9500 .
Cl1 Cl2 0.70(2) 10_775
Cl1 C100 0.85(3) 2_765
Cl1 Cl2 0.88(3) 3_675
Cl1 C100 1.45(4) 12_655
Cl1 Cl1 1.560(16) 11_565
Cl1 Cl1 1.560(16) 12_655
Cl1 C100 1.56(4) 10_775
Cl1 C100 1.89(4) .
Cl1 Cl2 1.96(2) 2_765
Cl1 C100 1.98(4) 3_675
Cl1 Cl2 2.107(17) 11_565
Cl2 Cl1 0.70(2) 10_775
Cl2 Cl1 0.88(3) 2_765
Cl2 C100 1.00(4) 3_675
Cl2 C100 1.03(4) 11_565
Cl2 Cl2 1.38(2) 12_655
Cl2 Cl2 1.38(2) 11_565
Cl2 C100 1.62(4) 10_775
Cl2 C100 1.65(4) .
Cl2 Cl1 1.96(2) 3_675
Cl2 C100 2.06(3) 2_765
Cl2 C100 2.08(3) 12_655
Cl2 Cl1 2.107(17) 12_655
C100 Cl1 0.85(3) 3_675
C100 Cl2 1.00(4) 2_765
C100 Cl2 1.03(4) 12_655
C100 C100 1.18(5) 2_765
C100 C100 1.18(5) 3_675
C100 C100 1.28(6) 12_655
C100 C100 1.28(6) 11_565
C100 Cl1 1.45(4) 11_565
C100 Cl1 1.56(4) 10_775
C100 Cl2 1.62(4) 10_775
C100 C100 1.75(6) 10_775
C100 H10C 0.96(2) .
C100 H10D 0.966(19) .
